data_2201166
loop_
_publ_author_name
'Kato, Masako'
'Toshikawa, Asami'
'Kishi, Shinobu'

_publ_section_title
;
 \m-Guanidinido-bis[(terpyridine)platinum(II)]
 tris(hexafluorophosphate) acetonitrile solvate
;
_journal_issue 6
_journal_name_full 'Acta Crystallographica Section E'
_journal_page_first m248
_journal_page_last m250
_journal_paper_doi 10.1107/S1600536802007468
_journal_volume 58
_journal_year 2002
_chemical_formula_iupac '[Pt2 (C15 H11 N3)2 (C H4 N3)] (P F6)3, 2C2 H3 N'
_chemical_formula_moiety 'C31 H26 N9 Pt2 3+, 3P F6 1-, 2C2 H3 N'
_chemical_formula_sum 'C35 H32 F18 N11 P3 Pt2'
_chemical_formula_weight 1431.78
_space_group_IT_number 15
_symmetry_cell_setting monoclinic
_symmetry_space_group_name_Hall '-C 2yc'
_symmetry_space_group_name_H-M 'C 1 2/c 1'
_cell_angle_alpha 90
_cell_angle_beta 108.87(2)
_cell_angle_gamma 90
_cell_formula_units_Z 4
_cell_length_a 17.000(5)
_cell_length_b 20.351(4)
_cell_length_c 13.915(4)
_cell_measurement_reflns_used 24
_cell_measurement_temperature 296.2
_cell_measurement_theta_max 15.0
_cell_measurement_theta_min 14.9
_cell_volume 4555(2)
_computing_cell_refinement 'Rigaku/AFC Diffractometer Control Software'
_computing_data_collection
;
Rigaku/AFC Diffractometer Control Software (Rigaku, 1995)
;
_computing_data_reduction
;
TEXSAN (Molecular Structure Corporation and Rigaku, 2000)'
;
_computing_molecular_graphics 'ORTEPII (Johnson, 1976)'
_computing_publication_material TEXSAN
_computing_structure_refinement 'SHELXL97 (Sheldrick, 1997)'
_computing_structure_solution 'SIR92 (Altomare, 1994)'
_diffrn_measured_fraction_theta_full 1.0
_diffrn_measured_fraction_theta_max 1.0
_diffrn_measurement_device_type 'Rigaku AFC-7R'
_diffrn_measurement_method \w-2\q
_diffrn_radiation_type 'Mo K\a'
_diffrn_radiation_wavelength 0.7107
_diffrn_reflns_av_R_equivalents 0.038
_diffrn_reflns_limit_h_max 22
_diffrn_reflns_limit_h_min -2
_diffrn_reflns_limit_k_max 26
_diffrn_reflns_limit_k_min 0
_diffrn_reflns_limit_l_max 17
_diffrn_reflns_limit_l_min -18
_diffrn_reflns_number 6172
_diffrn_reflns_theta_full 27.50
_diffrn_reflns_theta_max 27.50
_diffrn_standards_decay_% 5.55
_diffrn_standards_interval_count 150
_diffrn_standards_number 3
_exptl_absorpt_coefficient_mu 6.332
_exptl_absorpt_correction_T_max 0.999
_exptl_absorpt_correction_T_min 0.418
_exptl_absorpt_correction_type analytical
_exptl_absorpt_process_details '(de Meulenaer & Tompa, 1965)'
_exptl_crystal_colour red
_exptl_crystal_density_diffrn 2.087
_exptl_crystal_density_method 'not measured'
_exptl_crystal_description plate
_exptl_crystal_size_max 0.600
_exptl_crystal_size_mid 0.500
_exptl_crystal_size_min 0.080
_refine_diff_density_max 2.69
_refine_diff_density_min -3.42
_refine_ls_extinction_expression Fc^*^=kFc[1+0.001xFc^2^\l^3^/sin(2\q)]^-1/4^
_refine_ls_extinction_method none
_refine_ls_goodness_of_fit_ref 1.019
_refine_ls_hydrogen_treatment constr
_refine_ls_number_parameters 299
_refine_ls_number_reflns 3897
_refine_ls_R_factor_gt 0.0577
_refine_ls_shift/su_max -0.0020
_refine_ls_structure_factor_coef Fsqd
_refine_ls_weighting_details 'w = 1/[\s^2^(Fo^2^) + (0.1360P)^2^] where P = (Fo^2^+2Fc^2^)/3'
_refine_ls_weighting_scheme calc
_refine_ls_wR_factor_ref 0.1744
_reflns_number_gt 3897
_reflns_number_total 5243
_reflns_threshold_expression I>2\s(I)
_cod_data_source_file ob6125.cif
_cod_data_source_block I
_cod_original_cell_volume 4555.0(10)
_cod_original_sg_symbol_H-M 'C 2/c'
_cod_database_code 2201166

loop_
_symmetry_equiv_pos_as_xyz
x,y,z
-x,y,1/2-z
-x,-y,-z
x,-y,1/2+z
1/2+x,1/2+y,z
1/2-x,1/2+y,1/2-z
1/2-x,1/2-y,-z
1/2+x,1/2-y,1/2+z

loop_
_atom_site_label
_atom_site_fract_x
_atom_site_fract_y
_atom_site_fract_z
_atom_site_U_iso_or_equiv
_atom_site_adp_type
_atom_site_calc_flag
_atom_site_refinement_flags
_atom_site_occupancy
_atom_site_disorder_assembly
_atom_site_disorder_group
_atom_site_type_symbol
Pt1 0.48419(2) 0.063390(10) 0.13479(2) 0.0399(2) Uani d . 1.00 . . Pt
P1 0.7835(3) 0.2342(2) 0.2103(3) 0.0910(10) Uani d . 1.00 . . P
P2 1.0000 -0.0412(2) 0.2500 0.0710(10) Uani d S 1.00 . . P
F1 0.6909(7) 0.2086(5) 0.1760(10) 0.155(5) Uani d . 1.00 . . F
F2 0.7532(8) 0.3033(5) 0.1600(8) 0.128(4) Uani d . 1.00 . . F
F3 0.7760(10) 0.2615(6) 0.3122(9) 0.174(6) Uani d . 1.00 . . F
F4 0.7932(8) 0.2064(6) 0.1089(9) 0.141(4) Uani d . 1.00 . . F
F5 0.8147(8) 0.1649(5) 0.2631(9) 0.137(4) Uani d . 1.00 . . F
F6 0.8751(7) 0.2603(5) 0.2401(8) 0.139(4) Uani d . 1.00 . . F
F7 0.9311(5) 0.0123(5) 0.2082(9) 0.127(4) Uani d . 1.00 . . F
F8 0.9317(5) -0.0975(5) 0.2126(9) 0.128(4) Uani d . 1.00 . . F
F9 1.0170(10) -0.0421(9) 0.1469(10) 0.162(5) Uani d . 1.00 . . F
N1 0.5979(4) 0.0215(3) 0.1689(5) 0.0410(10) Uani d . 1.00 . . N
N2 0.4485(5) -0.0255(4) 0.0991(5) 0.0440(10) Uani d . 1.00 . . N
N3 0.3600(6) 0.0771(5) 0.0832(6) 0.059(2) Uani d . 1.00 . . N
N4 0.5181(5) 0.1552(3) 0.1769(6) 0.049(2) Uani d . 1.00 . . N
N5 0.5000 0.2546(5) 0.2500 0.084(5) Uani d S 1.00 . . N
N6 0.9780(10) 0.2192(8) 0.5190(10) 0.12180(6) Uiso d . 1.00 . . N
C1 0.6723(6) 0.0505(5) 0.2018(7) 0.052(2) Uani d . 1.00 . . C
C2 0.7445(6) 0.0148(6) 0.2239(9) 0.066(3) Uani d . 1.00 . . C
C3 0.7406(7) -0.0527(6) 0.2133(9) 0.069(3) Uani d . 1.00 . . C
C4 0.6653(7) -0.0835(5) 0.1799(8) 0.059(2) Uani d . 1.00 . . C
C5 0.5942(6) -0.0453(4) 0.1554(6) 0.043(2) Uani d . 1.00 . . C
C6 0.5095(6) -0.0725(4) 0.1172(6) 0.045(2) Uani d . 1.00 . . C
C7 0.4839(8) -0.1380(5) 0.0952(9) 0.067(3) Uani d . 1.00 . . C
C8 0.4001(8) -0.1530(6) 0.0582(8) 0.074(3) Uani d . 1.00 . . C
C9 0.3412(7) -0.1036(6) 0.0422(8) 0.067(3) Uani d . 1.00 . . C
C10 0.3661(6) -0.0392(6) 0.0625(7) 0.057(2) Uani d . 1.00 . . C
C11 0.3159(6) 0.0206(7) 0.0529(7) 0.063(3) Uani d . 1.00 . . C
C12 0.2295(8) 0.0203(9) 0.0150(10) 0.096(5) Uani d . 1.00 . . C
C13 0.1898(8) 0.0790(10) 0.0090(10) 0.123(7) Uani d . 1.00 . . C
C14 0.2340(10) 0.1360(10) 0.0390(10) 0.113(6) Uani d . 1.00 . . C
C15 0.3192(7) 0.1350(6) 0.0753(8) 0.074(3) Uani d . 1.00 . . C
C16 0.5000 0.1885(6) 0.2500 0.055(3) Uani d S 1.00 . . C
C17 1.0040(10) 0.1799(9) 0.4790(10) 0.10480(6) Uiso d . 1.00 . . C
C18 1.021(2) 0.133(2) 0.411(3) 0.2022(2) Uiso d . 1.00 . . C
H2 0.6742 0.0983 0.2095 0.0519 Uiso calc . 1.00 . . H
H3 0.7975 0.0368 0.2461 0.0665 Uiso calc . 1.00 . . H
H4 0.7909 -0.0786 0.2284 0.0689 Uiso calc . 1.00 . . H
H5 0.6604 -0.1316 0.1726 0.0589 Uiso calc . 1.00 . . H
H6 0.5255 -0.1732 0.1058 0.0667 Uiso calc . 1.00 . . H
H7 0.3827 -0.1984 0.0438 0.0738 Uiso calc . 1.00 . . H
H8 0.2822 -0.1147 0.0185 0.0672 Uiso calc . 1.00 . . H
H9 0.1979 -0.0208 -0.0042 0.0956 Uiso calc . 1.00 . . H
H10 0.1301 0.0827 -0.0165 0.1234 Uiso calc . 1.00 . . H
H11 0.2041 0.1776 0.0314 0.1127 Uiso calc . 1.00 . . H
H12 0.3512 0.1768 0.0955 0.0742 Uiso calc . 1.00 . . H
H13 0.5487 0.1753 0.1459 0.0486 Uiso calc . 1.00 . . H
H14 0.4568 0.2758 0.2538 0.0841 Uiso calc . 1.00 . . H
H16 0.9882 0.0948 0.4062 0.2022 Uiso calc . 1.00 . . H
H17 1.0181 0.1499 0.3492 0.2022 Uiso calc . 1.00 . . H
H18 1.0805 0.1171 0.4441 0.2022 Uiso calc . 1.00 . . H

loop_
_atom_site_aniso_label
_atom_site_aniso_U_11
_atom_site_aniso_U_22
_atom_site_aniso_U_33
_atom_site_aniso_U_12
_atom_site_aniso_U_13
_atom_site_aniso_U_23
Pt1 0.0503(2) 0.0392(2) 0.0321(2) -0.00010(10) 0.01620(10) -0.00050(10)
P1 0.113(3) 0.077(2) 0.089(2) -0.050(2) 0.039(2) -0.014(2)
P2 0.048(2) 0.077(3) 0.082(3) 0.0000 0.011(2) 0.0000
F1 0.123(8) 0.104(7) 0.26(2) -0.052(6) 0.084(9) -0.007(8)
F2 0.164(9) 0.096(6) 0.122(8) -0.046(6) 0.043(7) 0.010(5)
F3 0.31(2) 0.136(9) 0.120(8) -0.030(10) 0.130(10) 0.000(7)
F4 0.162(10) 0.154(9) 0.105(7) -0.044(8) 0.039(7) -0.054(7)
F5 0.167(10) 0.092(6) 0.147(9) -0.039(6) 0.043(8) 0.002(6)
F6 0.126(7) 0.138(8) 0.136(8) -0.077(7) 0.019(6) -0.010(7)
F7 0.077(5) 0.114(7) 0.180(10) 0.014(5) 0.033(6) 0.036(7)
F8 0.080(5) 0.113(7) 0.166(9) -0.024(5) 0.004(6) 0.000(7)
F9 0.200(10) 0.190(10) 0.124(9) 0.010(10) 0.088(9) -0.009(9)
N1 0.048(3) 0.042(3) 0.033(3) -0.006(3) 0.014(3) -0.001(3)
N2 0.053(4) 0.050(4) 0.029(3) -0.002(3) 0.013(3) 0.000(3)
N3 0.061(5) 0.080(6) 0.034(4) 0.016(4) 0.014(3) -0.003(4)
N4 0.069(4) 0.033(3) 0.051(4) 0.002(3) 0.029(4) 0.009(3)
N5 0.130(10) 0.024(5) 0.120(10) 0.0000 0.060(10) 0.0000
C1 0.053(5) 0.058(5) 0.048(5) -0.015(4) 0.021(4) -0.008(4)
C2 0.047(5) 0.095(9) 0.061(6) -0.014(5) 0.021(4) -0.002(6)
C3 0.059(6) 0.088(8) 0.061(6) 0.019(5) 0.020(5) 0.008(5)
C4 0.071(6) 0.055(5) 0.051(5) 0.014(5) 0.021(5) 0.007(4)
C5 0.057(5) 0.037(4) 0.037(4) 0.002(3) 0.018(3) 0.002(3)
C6 0.064(5) 0.043(4) 0.037(4) -0.003(4) 0.027(4) -0.003(3)
C7 0.100(8) 0.045(5) 0.066(6) -0.012(5) 0.043(6) -0.001(5)
C8 0.104(9) 0.060(6) 0.059(6) -0.043(6) 0.028(6) -0.016(5)
C9 0.071(6) 0.084(8) 0.053(5) -0.038(6) 0.028(5) -0.015(5)
C10 0.061(5) 0.075(6) 0.037(4) -0.027(5) 0.019(4) -0.014(4)
C11 0.049(5) 0.102(9) 0.039(4) -0.006(5) 0.015(4) -0.019(5)
C12 0.051(6) 0.17(2) 0.065(7) 0.001(8) 0.018(5) -0.024(9)
C13 0.049(6) 0.23(2) 0.069(9) 0.040(10) -0.004(6) -0.030(10)
C14 0.088(9) 0.17(2) 0.063(8) 0.060(10) -0.006(7) -0.021(9)
C15 0.075(7) 0.087(8) 0.057(6) 0.035(6) 0.016(5) -0.005(5)
C16 0.081(8) 0.042(6) 0.049(6) 0.0000 0.031(6) 0.0000

loop_
_atom_type_symbol
_atom_type_description
_atom_type_scat_dispersion_real
_atom_type_scat_dispersion_imag
_atom_type_scat_source
Pt Pt -1.703 8.390
;International Tables for Crystallography
(1992, Vol. C, Tables 4.2.6.8 and 6.1.1.4)
;
C C 0.003 0.002
;International Tables for Crystallography
(1992, Vol. C, Tables 4.2.6.8 and 6.1.1.4)
;
H H 0.000 0.000
;International Tables for Crystallography
(1992, Vol. C, Table 6.1.1.4)
;
N N 0.006 0.003
;International Tables for Crystallography
(1992, Vol. C, Tables 4.2.6.8 and 6.1.1.4)
;
P P 0.102 0.094
;International Tables for Crystallography
(1992, Vol. C, Tables 4.2.6.8 and 6.1.1.4)
;
F F 0.017 0.010
;International Tables for Crystallography
(1992, Vol. C, Tables 4.2.6.8 and 6.1.1.4)
;

loop_
_geom_angle_atom_site_label_1
_geom_angle_atom_site_label_2
_geom_angle_atom_site_label_3
_geom_angle_site_symmetry_1
_geom_angle_site_symmetry_3
_geom_angle
_geom_angle_publ_flag
N1 Pt1 N2 . . 82.0(3) yes
N1 Pt1 N3 . . 162.1(3) yes
N1 Pt1 N4 . . 99.4(3) yes
N2 Pt1 N3 . . 80.3(3) yes
N2 Pt1 N4 . . 177.1(4) yes
N3 Pt1 N4 . . 98.4(4) yes
F1 P1 F2 . . 90.6(6) no
F1 P1 F3 . . 91.3(9) no
F1 P1 F4 . . 89.7(8) no
F1 P1 F5 . . 89.9(6) no
F1 P1 F6 . . 177.8(8) no
F2 P1 F3 . . 88.6(7) no
F2 P1 F4 . . 92.1(7) no
F2 P1 F5 . . 179.0(6) no
F2 P1 F6 . . 88.2(6) no
F3 P1 F4 . . 178.8(8) no
F3 P1 F5 . . 90.5(7) no
F3 P1 F6 . . 90.4(8) no
F4 P1 F5 . . 88.8(7) no
F4 P1 F6 . . 88.5(7) no
F5 P1 F6 . . 91.3(6) no
F7 P2 F7 . 2_755 91.9(7) no
F7 P2 F8 . . 90.0(5) no
F7 P2 F8 . 2_755 177.3(6) no
F7 P2 F9 . . 90.3(8) no
F7 P2 F9 . 2_755 90.6(8) no
F7 P2 F8 2_755 . 177.3(6) no
F7 P2 F8 2_755 2_755 90.0(5) no
F7 P2 F9 2_755 . 90.6(8) no
F7 P2 F9 2_755 2_755 90.3(8) no
F8 P2 F8 . 2_755 88.1(7) no
F8 P2 F9 . . 91.4(8) no
F8 P2 F9 . 2_755 87.7(8) no
F8 P2 F9 2_755 . 87.7(8) no
F8 P2 F9 2_755 2_755 91.4(8) no
F9 P2 F9 . 2_755 178.0(10) no
PT1 N1 C1 . . 128.3(6) no
PT1 N1 C5 . . 112.7(5) no
C1 N1 C5 . . 118.9(8) no
PT1 N2 C6 . . 116.9(6) no
PT1 N2 C10 . . 119.5(7) no
C6 N2 C10 . . 123.6(8) no
PT1 N3 C11 . . 113.6(7) no
PT1 N3 C15 . . 126.7(8) no
C11 N3 C15 . . 119.6(9) no
PT1 N4 C16 . . 125.8(7) no
PT1 N4 H13 . . 117.1 no
C16 N4 H13 . . 117.1 no
C16 N5 H14 . . 119.8 no
C16 N5 H14 . 2_655 119.8 no
H14 N5 H14 . 2_655 120.4 no
N1 C1 C2 . . 121.4(9) no
N1 C1 H2 . . 118.1 no
C2 C1 H2 . . 120.5 no
C1 C2 C3 . . 119.6(10) no
C1 C2 H3 . . 120.0 no
C3 C2 H3 . . 120.4 no
C2 C3 C4 . . 120.0(10) no
C2 C3 H4 . . 120.7 no
C4 C3 H4 . . 119.1 no
C3 C4 C5 . . 118.0(10) no
C3 C4 H5 . . 122.2 no
C5 C4 H5 . . 119.7 no
N1 C5 C4 . . 121.7(8) no
N1 C5 C6 . . 114.9(7) no
C4 C5 C6 . . 123.4(8) no
N2 C6 C5 . . 113.3(7) no
N2 C6 C7 . . 117.3(9) no
C5 C6 C7 . . 129.4(9) no
C6 C7 C8 . . 119.0(10) no
C6 C7 H6 . . 120.0 no
C8 C7 H6 . . 120.0 no
C7 C8 C9 . . 120.0(10) no
C7 C8 H7 . . 119.6 no
C9 C8 H7 . . 120.2 no
C8 C9 C10 . . 119.0(10) no
C8 C9 H8 . . 119.8 no
C10 C9 H8 . . 120.2 no
N2 C10 C9 . . 118.9(10) no
N2 C10 C11 . . 111.3(9) no
C9 C10 C11 . . 129.8(10) no
N3 C11 C10 . . 115.2(9) no
N3 C11 C12 . . 121.0(10) no
C10 C11 C12 . . 122.0(10) no
C11 C12 C13 . . 117.0(10) no
C11 C12 H9 . . 121.5 no
C13 C12 H9 . . 121.0 no
C12 C13 C14 . . 120.0(10) no
C12 C13 H10 . . 121.7 no
C14 C13 H10 . . 117.6 no
C13 C14 C15 . . 121.0(10) no
C13 C14 H11 . . 119.3 no
C15 C14 H11 . . 119.5 no
N3 C15 C14 . . 119.0(10) no
N3 C15 H12 . . 120.1 no
C14 C15 H12 . . 120.6 no
N4 C16 N4 . 2_655 119.0(10) yes
N4 C16 N5 . . 120.5(6) yes
N4 C16 N5 2_655 . 120.5(6) no
N6 C17 C18 . . 168.0(10) no
C17 C18 H16 . . 110.6 no
C17 C18 H17 . . 114.2 no
C17 C18 H18 . . 107.7 no
H16 C18 H17 . . 112.5 no
H16 C18 H18 . . 104.1 no
H17 C18 H18 . . 107.0 no

loop_
_geom_bond_atom_site_label_1
_geom_bond_atom_site_label_2
_geom_bond_site_symmetry_1
_geom_bond_site_symmetry_2
_geom_bond_distance
_geom_bond_publ_flag
Pt1 N1 . . 2.024(7) yes
Pt1 N2 . . 1.922(7) yes
Pt1 N3 . . 2.018(9) yes
Pt1 N4 . . 1.987(7) yes
P1 F1 . . 1.580(10) no
P1 F2 . . 1.580(10) no
P1 F3 . . 1.570(10) no
P1 F4 . . 1.580(10) no
P1 F5 . . 1.600(10) no
P1 F6 . . 1.570(10) no
P2 F7 . . 1.567(10) no
P2 F7 . 2_755 1.567(10) no
P2 F8 . . 1.593(10) no
P2 F8 . 2_755 1.593(10) no
P2 F9 . . 1.55(2) no
P2 F9 . 2_755 1.55(2) no
N1 C1 . . 1.340(10) no
N1 C5 . . 1.370(10) no
N2 C6 . . 1.370(10) no
N2 C10 . . 1.360(10) no
N3 C11 . . 1.36(2) no
N3 C15 . . 1.35(2) no
N4 C16 . . 1.340(10) yes
N4 H13 . . 0.877 no
N5 C16 . . 1.35(2) yes
N5 H14 . . 0.868 no
N5 H14 . 2_655 0.868 no
N6 C17 . . 1.14(3) no
C1 C2 . . 1.370(10) no
C1 H2 . . 0.978 no
C2 C3 . . 1.38(2) no
C2 H3 . . 0.963 no
C3 C4 . . 1.37(2) no
C3 H4 . . 0.968 no
C4 C5 . . 1.390(10) no
C4 H5 . . 0.984 no
C5 C6 . . 1.470(10) no
C6 C7 . . 1.400(10) no
C7 C8 . . 1.38(2) no
C7 H6 . . 0.984 no
C8 C9 . . 1.38(2) no
C8 H7 . . 0.972 no
C9 C10 . . 1.38(2) no
C9 H8 . . 0.977 no
C10 C11 . . 1.47(2) no
C11 C12 . . 1.39(2) no
C12 C13 . . 1.37(3) no
C12 H9 . . 0.985 no
C13 C14 . . 1.36(3) no
C13 H10 . . 0.963 no
C14 C15 . . 1.37(2) no
C14 H11 . . 0.982 no
C15 H12 . . 1.001 no
C17 C18 . . 1.43(5) no
C18 H16 . . 0.952 no
C18 H17 . . 0.913 no
C18 H18 . . 1.015 no

loop_
_geom_contact_atom_site_label_1
_geom_contact_atom_site_label_2
_geom_contact_distance
_geom_contact_site_symmetry_2
_geom_contact_publ_flag
Pt1 Pt1 3.0749(6) 2_655 yes
Pt1 C6 3.548(10) 3_655 ?
F1 C8 3.32(2) 3_655 ?
F2 C9 3.18(2) 5_555 ?
F2 C4 3.190(10) 6_655 ?
F2 C8 3.36(2) 5_555 ?
F2 C3 3.40(2) 6_655 ?
F2 F4 3.57(2) 7_655 ?
F3 C4 3.30(2) 6_655 ?
F4 C9 3.30(2) 3_655 ?
F4 F4 3.41(2) 7_655 ?
F4 C8 3.53(2) 3_655 ?
F4 C8 3.58(2) 5_555 ?
F6 C8 3.22(2) 5_555 ?
F6 C7 3.420(10) 6_655 ?
F6 C4 3.51(2) 6_655 ?
F7 C12 3.47(2) 3_655 ?
F7 C13 3.58(2) 3_655 ?
F8 C13 3.12(2) 3_655 ?
F8 N5 3.210(10) 5_545 ?
F9 C13 3.56(2) 3_655 ?
N1 C10 3.490(10) 3_655 ?
N1 N2 3.553(9) 3_655 ?
N3 C4 3.550(10) 3_655 ?
N4 N6 3.30(2) 8_454 ?
N5 N6 3.16(2) 7_656 ?
N5 N6 3.16(2) 8_454 ?
N6 C7 3.47(2) 6_655 ?
C1 C9 3.50(2) 3_655 ?
C1 C10 3.530(10) 3_655 ?
C2 C12 3.57(2) 3_655 ?
C3 C12 3.44(2) 3_655 ?
C3 C11 3.57(2) 3_655 ?
C4 C11 3.59(2) 3_655 ?

loop_
_geom_hbond_atom_site_label_D
_geom_hbond_atom_site_label_H
_geom_hbond_atom_site_label_A
_geom_hbond_site_symmetry_A
_geom_hbond_distance_DH
_geom_hbond_distance_HA
_geom_hbond_distance_DA
_geom_hbond_angle_DHA
_geom_hbond_publ_flag
N4 H13 F1 . 0.88 2.41 3.140(10) 140 yes
N5 H14 N6 7_656 0.87 3.00 3.16(2) 93 yes
N5 H14 F8 5_455 0.87 2.65 3.210(10) 123 yes

loop_
_geom_torsion_atom_site_label_1
_geom_torsion_atom_site_label_2
_geom_torsion_atom_site_label_3
_geom_torsion_atom_site_label_4
_geom_torsion_site_symmetry_4
_geom_torsion
_geom_torsion_publ_flag
PT1 N1 C1 C2 . 178.5(8) no
PT1 N1 C5 C4 . -176.4(8) no
PT1 N1 C5 C6 . 1.3(9) no
PT1 N2 C6 C5 . -4.0(10) no
PT1 N2 C6 C7 . 177.5(8) no
PT1 N2 C10 C9 . -176.7(8) no
PT1 N2 C10 C11 . 2.0(10) no
PT1 N3 C11 C10 . .0(10) no
PT1 N3 C11 C12 . 180.0(9) no
PT1 N3 C15 C14 . -179.6(10) no
PT1 N4 C16 N4 2_655 23.0(3) no
PT1 N4 C16 N5 . -157.0(3) no
N1 PT1 N2 C6 . 3.8(6) no
N1 PT1 N2 C10 . -179.3(7) no
N1 PT1 N3 C11 . 9.0(10) no
N1 PT1 N3 C15 . -169.5(9) no
N1 PT1 N4 C16 . -118.1(6) no
N1 C1 C2 C3 . .0(10) no
N1 C5 C4 C3 . -3.0(10) no
N1 C5 C6 N2 . 1.0(10) no
N1 C5 C6 C7 . 179.0(10) no
N2 PT1 N1 C1 . 177.6(8) no
N2 PT1 N1 C5 . -2.7(6) no
N2 PT1 N3 C11 . 1.2(7) no
N2 PT1 N3 C15 . -177.8(10) no
N2 PT1 N4 C16 . 0(5) no
N2 C6 C5 C4 . 179.3(9) no
N2 C6 C7 C8 . .0(10) no
N2 C10 C9 C8 . .0(10) no
N2 C10 C11 N3 . -1.0(10) no
N2 C10 C11 C12 . 178.0(10) no
N3 PT1 N1 C1 . 169.0(10) no
N3 PT1 N1 C5 . -11.0(10) no
N3 PT1 N2 C6 . -178.8(7) no
N3 PT1 N2 C10 . -1.9(7) no
N3 PT1 N4 C16 . 63.6(6) no
N3 C11 C10 C9 . 177.0(10) no
N3 C11 C12 C13 . .0(10) no
N3 C15 C14 C13 . -1(2) no
N4 PT1 N1 C1 . -5.0(8) no
N4 PT1 N1 C5 . 174.7(6) no
N4 PT1 N2 C6 . -115(5) no
N4 PT1 N2 C10 . 61(5) no
N4 PT1 N3 C11 . -176.2(7) no
N4 PT1 N3 C15 . 4.8(10) no
C1 N1 C5 C4 . 3.0(10) no
C1 N1 C5 C6 . -179.0(8) no
C1 C2 C3 C4 . .0(10) no
C2 C1 N1 C5 . -1.0(10) no
C2 C3 C4 C5 . 1.0(10) no
C3 C4 C5 C6 . 179.0(10) no
C4 C5 C6 C7 . -2.0(10) no
C5 C6 N2 C10 . 179.2(8) no
C5 C6 C7 C8 . -179.0(10) no
C6 N2 C10 C9 . .0(10) no
C6 N2 C10 C11 . 178.8(8) no
C6 C7 C8 C9 . .0(10) no
C7 C6 N2 C10 . .0(10) no
C7 C8 C9 C10 . .0(10) no
C8 C9 C10 C11 . -179.0(10) no
C9 C10 C11 C12 . -2.0(10) no
C10 C11 N3 C15 . 178.7(10) no
C10 C11 C12 C13 . -179.0(10) no
C11 N3 C15 C14 . 1.0(10) no
C11 C12 C13 C14 . 0(2) no
C12 C11 N3 C15 . .0(10) no
C12 C13 C14 C15 . 1(2) no
C12 C13 C14 C15 . 1(2) no
